data_9001224
loop_
_publ_author_name
'Graeser, S.'
'Schwander, H.'
'Bianchi, R.'
'Pilati, T.'
'Gramaccioli, C. M.'

_publ_section_title
;Geigerite, the Mn analogue of chudobaite: Its description and crystal
 structure
;
_journal_name_full 'American Mineralogist'
_journal_page_first 676
_journal_page_last 684
_journal_volume 74
_journal_year 1989
_chemical_formula_sum 'As4 H22 Mn5 O26'
_chemical_name_mineral Geigerite
_space_group_IT_number 2
_symmetry_space_group_name_Hall '-P 1'
_symmetry_space_group_name_H-M 'P -1'
_cell_angle_alpha 80.97
_cell_angle_beta 84.20
_cell_angle_gamma 81.85
_cell_length_a 7.944
_cell_length_b 10.691
_cell_length_c 6.770
_cell_formula_units_Z 1
_cell_volume 560.281
_database_code_amcsd 0001248
_exptl_crystal_density_diffrn 3.001
_cod_original_formula_sum 'As4 Mn5 O26 H22'
_cod_database_code 9001224

loop_
_space_group_symop_operation_xyz
x,y,z
-x,-y,-z

loop_
_atom_site_aniso_label
_atom_site_aniso_U_11
_atom_site_aniso_U_22
_atom_site_aniso_U_33
_atom_site_aniso_U_12
_atom_site_aniso_U_13
_atom_site_aniso_U_23
As1 0.00850 0.00980 0.00760 -0.00150 -0.00040 -0.00110
As2 0.00720 0.00610 0.00730 -0.00080 -0.00070 -0.00080
Mn1 0.01500 0.00930 0.01760 -0.00060 -0.00210 -0.00110
Mn2 0.01060 0.01020 0.00940 -0.00110 -0.00070 -0.00180
Mn3 0.00950 0.01170 0.00900 -0.00180 -0.00100 -0.00140
O1 0.00900 0.01700 0.01600 -0.00300 -0.00300 -0.00200
O2 0.01300 0.01200 0.01900 0.00300 -0.00600 0.00100
O3 0.01300 0.01600 0.00800 -0.00600 0.00000 0.00200
O4 0.01200 0.01300 0.00900 -0.00100 -0.00200 -0.00300
O5 0.01200 0.00700 0.02100 -0.00400 -0.00300 -0.00100
O6 0.01500 0.01000 0.00700 -0.00400 -0.00400 0.00100
O7 0.00800 0.01200 0.01300 -0.00200 -0.00400 0.00100
O8 0.01100 0.01200 0.01100 0.00200 0.00100 -0.00300
O9 0.01500 0.02000 0.02000 -0.00400 -0.00200 0.00100
O10 0.01400 0.01900 0.02100 0.00100 -0.00200 -0.00500
O11 0.03200 0.02600 0.02600 -0.00800 -0.00400 -0.00900
O12 0.02400 0.02000 0.06100 -0.00600 0.01700 -0.00800
O13 0.03200 0.04100 0.06700 0.00400 -0.01200 -0.03300

loop_
_atom_site_label
_atom_site_fract_x
_atom_site_fract_y
_atom_site_fract_z
_atom_site_U_iso_or_equiv
As1 0.36967 0.36543 0.40344 ?
As2 -0.03902 0.33350 -0.07716 ?
Mn1 0.00000 0.00000 0.00000 ?
Mn2 0.08271 0.59557 0.59920 ?
Mn3 0.36170 0.43412 -0.10853 ?
O1 0.18600 0.30510 0.35710 ?
O2 0.50370 0.23720 0.48640 ?
O3 0.43830 0.44250 0.18210 ?
O4 0.31520 0.46180 0.57760 ?
O5 -0.11730 0.19690 -0.09000 ?
O6 -0.04800 0.42680 -0.30160 ?
O7 0.16770 0.31020 -0.01900 ?
O8 -0.15250 0.40940 0.10350 ?
O9 0.15790 0.78510 0.51520 ?
O10 0.53240 0.24780 -0.11980 ?
O11 0.08630 0.04360 0.27510 ?
O12 0.23210 0.06200 -0.16160 ?
O13 0.55420 -0.06470 -0.24280 ?
H1 0.17900 0.31000 0.21100 0.09000
H91 0.27000 0.77800 0.54300 0.07000
H92 0.12500 0.80500 0.37500 0.10000
H101 0.52700 0.22700 -0.23400 0.10000
H102 0.63600 0.23000 -0.11100 0.05000
H111 0.03200 0.07400 0.37100 0.05000
H112 0.18600 0.05600 0.27400 0.05000
H121 0.33300 0.03300 -0.19100 0.11000
H122 0.24100 0.13700 -0.14600 0.05000
H131 0.52800 -0.10400 -0.32000 0.07000
H132 0.55400 -0.13800 -0.12700 0.33000

loop_
_cod_related_entry_id
_cod_related_entry_database
_cod_related_entry_code
1 AMCSD 0001248
